data_4022977
loop_
_publ_author_name
'Florian Seeliger'
'Stefan T. A. Berger'
'Grygoriy Y. Remennikov'
'Kurt Polborn'
'Herbert Mayr'

_publ_section_title
;
 Electrophilicity of 5-Benzylidene-1,3-dimethylbarbituric
 and -thiobarbituric Acids
;
_journal_name_full 'Journal of Organic Chemistry'
_journal_page_first 9170
_journal_page_last 9180
_journal_paper_doi 10.1021/jo071273g
_journal_volume 72
_journal_year 2007
_chemical_formula_sum 'C23 H32 N2 O5 Si'
_chemical_formula_weight 444.60
_chemical_name_systematic
; 
 ? 
;
_space_group_IT_number 14
_symmetry_cell_setting monoclinic
_symmetry_space_group_name_Hall '-P 2ybc'
_symmetry_space_group_name_H-M 'P 1 21/c 1'
_atom_sites_solution_hydrogens geom
_atom_sites_solution_primary direct
_atom_sites_solution_secondary difmap
_audit_creation_method SHELXL
_cell_angle_alpha 90.00
_cell_angle_beta 95.354(12)
_cell_angle_gamma 90.00
_cell_formula_units_Z 4
_cell_length_a 16.913(4)
_cell_length_b 7.8644(11)
_cell_length_c 18.636(2)
_cell_measurement_reflns_used 25
_cell_measurement_temperature 295(2)
_cell_measurement_theta_max 16
_cell_measurement_theta_min 9
_cell_volume 2468.1(7)
_computing_cell_refinement CAD4(Nonius,_1977)
_computing_data_collection CAD4(Nonius,_1977)
_computing_data_reduction process_MOLEN(Fair,_1990)
_computing_molecular_graphics ZORTEP(Zsolnai,Huttner,_1994)
_computing_publication_material 'SHELXL-93 (Sheldrick, 1993)'
_computing_structure_refinement 'SHELXL-93 (Sheldrick, 1993)'
_computing_structure_solution 'SHELXS-86 (Sheldrick, 1990)'
_diffrn_ambient_temperature 295(2)
_diffrn_measurement_device Nonius_MACH3
_diffrn_measurement_method \o-2\T-scan
_diffrn_radiation_monochromator graphite
_diffrn_radiation_source 'fine-focus sealed tube'
_diffrn_radiation_type MoK\a
_diffrn_radiation_wavelength 0.71073
_diffrn_reflns_av_R_equivalents 0.0215
_diffrn_reflns_av_sigmaI/netI 0.0229
_diffrn_reflns_limit_h_max 0
_diffrn_reflns_limit_h_min -19
_diffrn_reflns_limit_k_max 8
_diffrn_reflns_limit_k_min 0
_diffrn_reflns_limit_l_max 21
_diffrn_reflns_limit_l_min -21
_diffrn_reflns_number 3992
_diffrn_reflns_theta_max 23.97
_diffrn_reflns_theta_min 2.41
_diffrn_standards_decay_% -3.4
_diffrn_standards_interval_time 7200
_diffrn_standards_number 3
_exptl_absorpt_coefficient_mu 0.129
_exptl_absorpt_correction_T_max 0.9999
_exptl_absorpt_correction_T_min 0.9756
_exptl_absorpt_correction_type psi-scan
_exptl_crystal_colour colourless
_exptl_crystal_density_diffrn 1.197
_exptl_crystal_description plate
_exptl_crystal_F_000 952
_exptl_crystal_size_max 0.53
_exptl_crystal_size_mid 0.47
_exptl_crystal_size_min 0.13
_refine_diff_density_max 0.181
_refine_diff_density_min -0.341
_refine_diff_density_rms 0.039
_refine_ls_extinction_method none
_refine_ls_goodness_of_fit_all 1.076
_refine_ls_goodness_of_fit_obs 1.117
_refine_ls_hydrogen_treatment riding
_refine_ls_matrix_type full
_refine_ls_number_parameters 312
_refine_ls_number_reflns 3850
_refine_ls_number_restraints 12
_refine_ls_restrained_S_all 1.089
_refine_ls_restrained_S_obs 1.134
_refine_ls_R_factor_all 0.0766
_refine_ls_R_factor_obs 0.0486
_refine_ls_shift/esd_max -0.001
_refine_ls_shift/esd_mean 0.000
_refine_ls_structure_factor_coef Fsqd
_refine_ls_weighting_details 'w=1/[\s^2^(Fo^2^)+(0.0697P)^2^+0.8389P] where P=(Fo^2^+2Fc^2^)/3'
_refine_ls_weighting_scheme calc
_refine_ls_wR_factor_all 0.1456
_refine_ls_wR_factor_obs 0.1242
_reflns_number_observed 2693
_reflns_number_total 3850
_reflns_observed_criterion >2sigma(I)
_cod_data_source_file jo071273g-File002.cif
_cod_data_source_block remenn6
_cod_depositor_comments
;
The following automatic conversions were performed:

'_exptl_absorpt_correction_type' tag value 'psi-scans' was replaced
with 'psi-scan' value.

Automatic conversion script
Id: cif_fix_values 1646 2011-03-28 12:23:43Z adriana 

The following automatic conversions were performed:

'_refine_ls_weighting_scheme' value 'calc
w=1/[\s^2^(Fo^2^)+(0.0697P)^2^+0.8389P] where P=(Fo^2^+2Fc^2^)/3' was
changed to 'calc'. New tag '_refine_ls_weighting_details' was
created. The value of the new tag was set to
'w=1/[\s^2^(Fo^2^)+(0.0697P)^2^+0.8389P] where P=(Fo^2^+2Fc^2^)/3'.

Automatic conversion script
Id: cif_fix_values 3143 2015-03-26 13:38:13Z robertas 
;
_cod_original_sg_symbol_H-M 'P 21/c'
_cod_database_code 4022977

loop_
_symmetry_equiv_pos_as_xyz
'x, y, z'
'-x, y+1/2, -z+1/2'
'-x, -y, -z'
'x, -y-1/2, z-1/2'

loop_
_atom_site_aniso_label
_atom_site_aniso_U_11
_atom_site_aniso_U_22
_atom_site_aniso_U_33
_atom_site_aniso_U_23
_atom_site_aniso_U_13
_atom_site_aniso_U_12
Si1 0.0811(6) 0.0793(6) 0.0672(5) -0.0023(5) 0.0225(4) -0.0119(5)
O1 0.0641(12) 0.0494(11) 0.097(2) 0.0157(10) 0.0130(11) -0.0018(10)
O2 0.0669(13) 0.100(2) 0.106(2) 0.0250(15) -0.0233(12) 0.0035(13)
O3 0.0617(11) 0.0445(11) 0.0727(12) 0.0058(9) -0.0040(9) -0.0068(8)
O4 0.0684(12) 0.0506(11) 0.0605(11) -0.0008(9) 0.0090(9) -0.0030(9)
O5 0.0679(12) 0.0683(13) 0.0942(15) -0.0087(11) 0.0330(11) -0.0030(10)
N1 0.0633(14) 0.0572(15) 0.074(2) 0.0177(12) -0.0020(12) 0.0063(12)
N2 0.0547(13) 0.0560(14) 0.0661(14) 0.0038(11) -0.0057(11) -0.0051(11)
C1 0.0531(15) 0.052(2) 0.0562(15) 0.0064(13) 0.0083(12) 0.0060(13)
C2 0.060(2) 0.068(2) 0.066(2) 0.008(2) -0.0036(14) 0.0014(15)
C3 0.0553(15) 0.0439(14) 0.0519(14) -0.0026(12) 0.0015(11) 0.0018(12)
C4 0.061(2) 0.0428(14) 0.062(2) 0.0051(13) -0.0006(13) 0.0019(12)
C5 0.085(2) 0.042(2) 0.093(2) 0.0119(15) 0.005(2) -0.0013(14)
C6 0.104(3) 0.056(2) 0.131(3) 0.043(2) -0.009(2) 0.005(2)
C7 0.085(2) 0.069(2) 0.148(3) 0.033(2) -0.008(2) 0.018(2)
C8 0.064(2) 0.061(2) 0.099(2) 0.021(2) 0.001(2) 0.0111(15)
C9 0.057(2) 0.0461(15) 0.065(2) 0.0023(13) 0.0044(12) 0.0086(12)
C10 0.0497(14) 0.0421(14) 0.0527(14) -0.0027(11) 0.0030(11) 0.0027(11)
C11 0.0505(14) 0.0443(14) 0.0486(13) 0.0001(11) 0.0050(11) 0.0015(11)
C12 0.087(2) 0.080(2) 0.126(3) 0.047(2) -0.010(2) 0.010(2)
C13 0.062(2) 0.077(2) 0.106(2) 0.004(2) -0.012(2) -0.014(2)
C14 0.139(7) 0.101(6) 0.129(6) 0.006(5) 0.044(5) 0.055(5)
C15 0.114(6) 0.125(7) 0.161(9) -0.030(6) 0.074(6) -0.055(5)
C16 0.147(7) 0.171(10) 0.085(5) -0.040(6) 0.025(4) -0.026(6)
C14A 0.096(9) 0.220(21) 0.130(12) -0.019(12) 0.058(8) 0.012(11)
C15A 0.249(26) 0.377(40) 0.124(14) 0.107(20) 0.100(17) 0.049(26)
C16A 0.202(18) 0.125(13) 0.215(23) -0.097(15) 0.119(18) -0.062(13)
C17 0.0483(14) 0.0437(14) 0.0526(14) -0.0039(11) 0.0027(11) 0.0027(11)
C18 0.0565(15) 0.0464(14) 0.0525(14) -0.0074(12) -0.0008(12) 0.0014(12)
C19 0.0525(15) 0.052(2) 0.066(2) -0.0037(13) 0.0025(12) -0.0061(12)
C20 0.057(2) 0.0447(15) 0.070(2) -0.0008(13) 0.0138(13) 0.0029(12)
C21 0.075(2) 0.066(2) 0.065(2) -0.0210(15) 0.0192(15) -0.006(2)
C22 0.060(2) 0.064(2) 0.064(2) -0.0195(14) 0.0069(13) -0.0142(14)
C23 0.118(3) 0.094(3) 0.133(3) -0.030(3) 0.079(3) -0.010(2)

loop_
_atom_site_label
_atom_site_type_symbol
_atom_site_fract_x
_atom_site_fract_y
_atom_site_fract_z
_atom_site_U_iso_or_equiv
_atom_site_thermal_displace_type
_atom_site_occupancy
_atom_site_calc_flag
_atom_site_refinement_flags
_atom_site_disorder_group
Si1 Si 0.83784(6) 0.21228(13) 0.39955(5) 0.0749(3) Uani 1 d D .
O1 O 0.72298(11) -0.1597(2) 0.62617(11) 0.0698(6) Uani 1 d . .
O2 O 0.97461(13) 0.0053(3) 0.70269(13) 0.0929(7) Uani 1 d . .
O3 O 0.82448(10) 0.3682(2) 0.55945(10) 0.0603(5) Uani 1 d . .
O4 O 0.76699(11) 0.2758(2) 0.44779(10) 0.0597(5) Uani 1 d . .
O5 O 0.40824(12) 0.0872(3) 0.71541(12) 0.0752(6) Uani 1 d . .
N1 N 0.84810(14) -0.0773(3) 0.66551(13) 0.0654(6) Uani 1 d . .
N2 N 0.89650(13) 0.1861(3) 0.63287(12) 0.0596(6) Uani 1 d . .
C1 C 0.77236(15) -0.0469(3) 0.62980(14) 0.0537(6) Uani 1 d . .
C2 C 0.9103(2) 0.0355(4) 0.6700(2) 0.0653(7) Uani 1 d . .
C3 C 0.82321(15) 0.2210(3) 0.59695(13) 0.0506(6) Uani 1 d . .
C4 C 0.7580(2) 0.3901(3) 0.50361(14) 0.0558(7) Uani 1 d . .
C5 C 0.7629(2) 0.5751(4) 0.4804(2) 0.0736(9) Uani 1 d . .
H5A H 0.8115(2) 0.5930(4) 0.4575(2) 0.088 Uiso 1 calc R .
H5B H 0.7644(2) 0.6482(4) 0.5224(2) 0.088 Uiso 1 calc R .
C6 C 0.6916(2) 0.6215(4) 0.4279(2) 0.0985(12) Uani 1 d . .
H6A H 0.6937(2) 0.7415(4) 0.4163(2) 0.118 Uiso 1 calc R .
H6B H 0.6937(2) 0.5576(4) 0.3836(2) 0.118 Uiso 1 calc R .
C7 C 0.6144(2) 0.5835(5) 0.4595(2) 0.1017(13) Uani 1 d . .
H7A H 0.5703(2) 0.6080(5) 0.4240(2) 0.122 Uiso 1 calc R .
H7B H 0.6096(2) 0.6565(5) 0.5009(2) 0.122 Uiso 1 calc R .
C8 C 0.6106(2) 0.3981(4) 0.4827(2) 0.0750(9) Uani 1 d . .
H8A H 0.5618(2) 0.3789(4) 0.5049(2) 0.090 Uiso 1 calc R .
H8B H 0.6098(2) 0.3257(4) 0.4405(2) 0.090 Uiso 1 calc R .
C9 C 0.6811(2) 0.3502(3) 0.53567(15) 0.0563(7) Uani 1 d . .
H9 H 0.6790(2) 0.4224(3) 0.57831(15) 0.068 Uiso 1 calc R .
C10 C 0.68021(14) 0.1653(3) 0.56111(13) 0.0482(6) Uani 1 d . .
H10 H 0.67094(14) 0.0932(3) 0.51826(13) 0.058 Uiso 1 calc R .
C11 C 0.76023(14) 0.1189(3) 0.59824(13) 0.0478(6) Uani 1 d . .
C12 C 0.8621(2) -0.2432(5) 0.7008(2) 0.0987(12) Uani 1 d . .
H12A H 0.8363(11) -0.3306(6) 0.6712(6) 0.118 Uiso 1 calc R .
H12B H 0.8409(12) -0.2420(10) 0.7468(6) 0.118 Uiso 1 calc R .
H12C H 0.9181(2) -0.2653(14) 0.7074(11) 0.118 Uiso 1 calc R .
C13 C 0.9618(2) 0.3107(4) 0.6363(2) 0.0832(10) Uani 1 d . .
H13A H 0.9727(8) 0.3500(20) 0.6850(3) 0.100 Uiso 1 calc R .
H13B H 0.9467(5) 0.4053(13) 0.6055(9) 0.100 Uiso 1 calc R .
H13C H 1.0084(4) 0.2579(9) 0.6208(11) 0.100 Uiso 1 calc R .
C14 C 0.8765(5) 0.0106(9) 0.4432(4) 0.121(3) Uani 0.632(9) d PD 1
H14A H 0.8335(5) -0.0682(9) 0.4457(4) 0.145 Uiso 0.632(9) calc PR 1
H14B H 0.9001(5) 0.0347(9) 0.4909(4) 0.145 Uiso 0.632(9) calc PR 1
H14C H 0.9156(5) -0.0381(9) 0.4152(4) 0.145 Uiso 0.632(9) calc PR 1
C15 C 0.9185(4) 0.3568(10) 0.3953(5) 0.129(4) Uani 0.632(9) d PD 1
H15A H 0.9415(4) 0.3816(10) 0.4432(5) 0.155 Uiso 0.632(9) calc PR 1
H15B H 0.8995(4) 0.4600(10) 0.3723(5) 0.155 Uiso 0.632(9) calc PR 1
H15C H 0.9580(4) 0.3064(10) 0.3681(5) 0.155 Uiso 0.632(9) calc PR 1
C16 C 0.7904(5) 0.1576(13) 0.3106(3) 0.133(4) Uani 0.632(9) d PD 1
H16A H 0.7475(5) 0.0799(13) 0.3157(3) 0.160 Uiso 0.632(9) calc PR 1
H16B H 0.8286(5) 0.1053(13) 0.2826(3) 0.160 Uiso 0.632(9) calc PR 1
H16C H 0.7701(5) 0.2589(13) 0.2867(3) 0.160 Uiso 0.632(9) calc PR 1
C14A C 0.9395(5) 0.2441(24) 0.4437(7) 0.146(7) Uani 0.368(9) d PD 2
H14D H 0.9467(5) 0.3616(24) 0.4565(7) 0.175 Uiso 0.368(9) calc PR 2
H14E H 0.9776(5) 0.2121(24) 0.4110(7) 0.175 Uiso 0.368(9) calc PR 2
H14F H 0.9468(5) 0.1751(24) 0.4863(7) 0.175 Uiso 0.368(9) calc PR 2
C15A C 0.8302(11) 0.3522(25) 0.3185(7) 0.245(16) Uani 0.368(9) d PD 2
H15D H 0.8396(11) 0.4681(25) 0.3331(7) 0.294 Uiso 0.368(9) calc PR 2
H15E H 0.7781(11) 0.3422(25) 0.2936(7) 0.294 Uiso 0.368(9) calc PR 2
H15F H 0.8691(11) 0.3183(25) 0.2869(7) 0.294 Uiso 0.368(9) calc PR 2
C16A C 0.8210(9) -0.0019(13) 0.3746(10) 0.174(11) Uani 0.368(9) d PD 2
H16D H 0.7680(9) -0.0141(13) 0.3519(10) 0.209 Uiso 0.368(9) calc PR 2
H16E H 0.8276(9) -0.0725(13) 0.4167(10) 0.209 Uiso 0.368(9) calc PR 2
H16F H 0.8583(9) -0.0356(13) 0.3415(10) 0.209 Uiso 0.368(9) calc PR 2
C17 C 0.61153(14) 0.1364(3) 0.60752(13) 0.0483(6) Uani 1 d . .
C18 C 0.54966(15) 0.0281(3) 0.58472(13) 0.0522(6) Uani 1 d . .
H18 H 0.55292(15) -0.0367(3) 0.54338(13) 0.063 Uiso 1 calc R .
C19 C 0.4835(2) 0.0146(3) 0.62201(14) 0.0569(7) Uani 1 d . .
H19 H 0.4424(2) -0.0577(3) 0.60514(14) 0.068 Uiso 1 calc R .
C20 C 0.4775(2) 0.1067(3) 0.68390(15) 0.0567(7) Uani 1 d . .
C21 C 0.5395(2) 0.2099(4) 0.7094(2) 0.0678(8) Uani 1 d . .
H21 H 0.5373(2) 0.2702(4) 0.7521(2) 0.081 Uiso 1 calc R .
C22 C 0.6054(2) 0.2231(4) 0.67072(15) 0.0628(7) Uani 1 d . .
H22 H 0.6470(2) 0.2933(4) 0.68824(15) 0.075 Uiso 1 calc R .
C23 C 0.3983(2) 0.1833(5) 0.7785(2) 0.1108(15) Uani 1 d . .
H23A H 0.3477(7) 0.1574(25) 0.7952(8) 0.133 Uiso 1 calc R .
H23B H 0.4008(15) 0.3024(5) 0.7676(4) 0.133 Uiso 1 calc R .
H23C H 0.4398(9) 0.1550(23) 0.8153(5) 0.133 Uiso 1 calc R .

loop_
_atom_type_symbol
_atom_type_description
_atom_type_scat_dispersion_real
_atom_type_scat_dispersion_imag
_atom_type_scat_source
C C 0.0033 0.0016 'International Tables Vol C Tables 4.2.6.8 and 6.1.1.4'
H H 0.0000 0.0000 'International Tables Vol C Tables 4.2.6.8 and 6.1.1.4'
Si Si 0.0817 0.0704 'International Tables Vol C Tables 4.2.6.8 and 6.1.1.4'
O O 0.0106 0.0060 'International Tables Vol C Tables 4.2.6.8 and 6.1.1.4'
N N 0.0061 0.0033 'International Tables Vol C Tables 4.2.6.8 and 6.1.1.4'

loop_
_geom_angle_atom_site_label_1
_geom_angle_atom_site_label_2
_geom_angle_atom_site_label_3
_geom_angle
O4 Si1 C16A 109.1(4)
O4 Si1 C15 115.5(3)
O4 Si1 C16 106.7(3)
C15 Si1 C16 112.5(3)
O4 Si1 C14A 114.2(4)
C16A Si1 C14A 111.5(6)
O4 Si1 C15A 105.4(5)
C16A Si1 C15A 110.6(6)
C14A Si1 C15A 105.7(5)
O4 Si1 C14 105.3(2)
C15 Si1 C14 108.8(4)
C16 Si1 C14 107.5(4)
C3 O3 C4 114.7(2)
C4 O4 Si1 137.8(2)
C20 O5 C23 117.9(2)
C2 N1 C1 125.3(2)
C2 N1 C12 117.1(2)
C1 N1 C12 117.6(3)
C3 N2 C2 121.1(2)
C3 N2 C13 121.7(2)
C2 N2 C13 117.2(2)
O1 C1 N1 119.5(2)
O1 C1 C11 124.6(2)
N1 C1 C11 115.9(2)
O2 C2 N1 123.2(3)
O2 C2 N2 121.3(3)
N1 C2 N2 115.5(2)
C11 C3 O3 125.0(2)
C11 C3 N2 123.6(2)
O3 C3 N2 111.3(2)
O4 C4 O3 108.9(2)
O4 C4 C9 108.6(2)
O3 C4 C9 109.0(2)
O4 C4 C5 113.0(2)
O3 C4 C5 104.8(2)
C9 C4 C5 112.5(2)
C4 C5 C6 110.5(3)
C7 C6 C5 111.4(3)
C6 C7 C8 111.1(3)
C9 C8 C7 111.6(3)
C4 C9 C8 110.0(2)
C4 C9 C10 110.7(2)
C8 C9 C10 113.9(2)
C11 C10 C17 113.7(2)
C11 C10 C9 109.7(2)
C17 C10 C9 110.3(2)
C3 C11 C1 118.0(2)
C3 C11 C10 122.0(2)
C1 C11 C10 119.7(2)
C22 C17 C18 116.9(2)
C22 C17 C10 122.3(2)
C18 C17 C10 120.7(2)
C19 C18 C17 121.3(2)
C20 C19 C18 120.7(2)
O5 C20 C19 115.8(2)
O5 C20 C21 125.0(2)
C19 C20 C21 119.2(2)
C20 C21 C22 119.2(3)
C17 C22 C21 122.6(3)

loop_
_geom_bond_atom_site_label_1
_geom_bond_atom_site_label_2
_geom_bond_distance
Si1 O4 1.642(2)
Si1 C16A 1.763(8)
Si1 C15 1.783(5)
Si1 C16 1.825(6)
Si1 C14A 1.852(8)
Si1 C15A 1.864(8)
Si1 C14 1.872(5)
O1 C1 1.216(3)
O2 C2 1.219(3)
O3 C3 1.353(3)
O3 C4 1.469(3)
O4 C4 1.394(3)
O5 C20 1.367(3)
O5 C23 1.421(4)
N1 C2 1.373(4)
N1 C1 1.408(3)
N1 C12 1.470(4)
N2 C3 1.380(3)
N2 C2 1.381(4)
N2 C13 1.473(4)
C1 C11 1.438(4)
C3 C11 1.336(3)
C4 C9 1.514(4)
C4 C5 1.523(4)
C5 C6 1.525(4)
C6 C7 1.511(5)
C7 C8 1.524(4)
C8 C9 1.524(4)
C9 C10 1.530(4)
C10 C11 1.506(3)
C10 C17 1.529(3)
C17 C22 1.373(3)
C17 C18 1.385(3)
C18 C19 1.375(3)
C19 C20 1.374(4)
C20 C21 1.376(4)
C21 C22 1.386(4)

loop_
_geom_torsion_atom_site_label_1
_geom_torsion_atom_site_label_2
_geom_torsion_atom_site_label_3
_geom_torsion_atom_site_label_4
_geom_torsion
C16A Si1 O4 C4 149.1(8)
C15 Si1 O4 C4 -22.4(5)
C16 Si1 O4 C4 -148.4(4)
C14A Si1 O4 C4 23.5(7)
C15A Si1 O4 C4 -92.1(8)
C14 Si1 O4 C4 97.6(4)
C2 N1 C1 O1 176.2(3)
C12 N1 C1 O1 -3.6(4)
C2 N1 C1 C11 -2.3(4)
C12 N1 C1 C11 177.8(3)
C1 N1 C2 O2 178.5(3)
C12 N1 C2 O2 -1.7(5)
C1 N1 C2 N2 -3.3(4)
C12 N1 C2 N2 176.5(3)
C3 N2 C2 O2 -178.9(3)
C13 N2 C2 O2 -1.8(4)
C3 N2 C2 N1 2.9(4)
C13 N2 C2 N1 180.0(3)
C4 O3 C3 C11 -15.7(3)
C4 O3 C3 N2 162.8(2)
C2 N2 C3 C11 3.6(4)
C13 N2 C3 C11 -173.3(3)
C2 N2 C3 O3 -174.9(2)
C13 N2 C3 O3 8.2(4)
Si1 O4 C4 O3 -46.6(3)
Si1 O4 C4 C9 -165.0(2)
Si1 O4 C4 C5 69.5(3)
C3 O3 C4 O4 -70.0(3)
C3 O3 C4 C9 48.2(3)
C3 O3 C4 C5 168.8(2)
O4 C4 C5 C6 67.8(3)
O3 C4 C5 C6 -173.8(3)
C9 C4 C5 C6 -55.6(4)
C4 C5 C6 C7 55.1(4)
C5 C6 C7 C8 -55.7(4)
C6 C7 C8 C9 56.1(4)
O4 C4 C9 C8 -70.3(3)
O3 C4 C9 C8 171.3(2)
C5 C4 C9 C8 55.6(3)
O4 C4 C9 C10 56.5(3)
O3 C4 C9 C10 -61.9(3)
C5 C4 C9 C10 -177.6(2)
C7 C8 C9 C4 -55.3(4)
C7 C8 C9 C10 179.7(3)
C4 C9 C10 C11 41.9(3)
C8 C9 C10 C11 166.5(2)
C4 C9 C10 C17 167.8(2)
C8 C9 C10 C17 -67.5(3)
O3 C3 C11 C1 168.9(2)
N2 C3 C11 C1 -9.4(4)
O3 C3 C11 C10 -4.6(4)
N2 C3 C11 C10 177.1(2)
O1 C1 C11 C3 -170.0(3)
N1 C1 C11 C3 8.5(3)
O1 C1 C11 C10 3.6(4)
N1 C1 C11 C10 -177.9(2)
C17 C10 C11 C3 -133.6(2)
C9 C10 C11 C3 -9.6(3)
C17 C10 C11 C1 53.0(3)
C9 C10 C11 C1 177.1(2)
C11 C10 C17 C22 62.9(3)
C9 C10 C17 C22 -60.8(3)
C11 C10 C17 C18 -121.2(3)
C9 C10 C17 C18 115.1(3)
C22 C17 C18 C19 3.0(4)
C10 C17 C18 C19 -173.0(2)
C17 C18 C19 C20 -1.0(4)
C23 O5 C20 C19 -178.4(3)
C23 O5 C20 C21 1.4(4)
C18 C19 C20 O5 178.2(2)
C18 C19 C20 C21 -1.7(4)
O5 C20 C21 C22 -177.6(3)
C19 C20 C21 C22 2.2(4)
C18 C17 C22 C21 -2.4(4)
C10 C17 C22 C21 173.6(3)
C20 C21 C22 C17 -0.2(5)
